data_7207426
loop_
_publ_author_name
'Panini, Piyush'
'Chopra, Deepak'

_publ_section_title
;
 Role of intermolecular interactions involving organic fluorine in
 trifluoromethylated benzanilides
;
_journal_issue 6
_journal_name_full CrystEngComm
_journal_page_first 1972
_journal_paper_doi 10.1039/c2ce06254b
_journal_volume 14
_journal_year 2012
_chemical_formula_moiety 'C14 H10 F3 N O'
_chemical_formula_sum 'C14 H10 F3 N O'
_chemical_formula_weight 265.23
_chemical_name_systematic
;
?
;
_space_group_IT_number 2
_symmetry_cell_setting triclinic
_symmetry_Int_Tables_number 2
_symmetry_space_group_name_Hall '-P 1'
_symmetry_space_group_name_H-M 'P -1'
_atom_sites_solution_hydrogens geom
_atom_sites_solution_primary direct
_atom_sites_solution_secondary difmap
_audit_creation_method SHELXL-97
_cell_angle_alpha 77.099(5)
_cell_angle_beta 81.606(5)
_cell_angle_gamma 89.607(5)
_cell_formula_units_Z 2
_cell_length_a 5.359(5)
_cell_length_b 7.714(5)
_cell_length_c 14.242(5)
_cell_measurement_reflns_used 555
_cell_measurement_temperature 120(2)
_cell_measurement_theta_max 25.8
_cell_measurement_theta_min 2.4
_cell_volume 567.5(7)
_computing_structure_refinement 'SHELXL-97 (Sheldrick, 1997)'
_computing_structure_solution 'SHELXS-97 (Sheldrick, 1990)'
_diffrn_ambient_temperature 120(2)
_diffrn_measured_fraction_theta_full 1.000
_diffrn_measured_fraction_theta_max 0.907
_diffrn_radiation_monochromator graphite
_diffrn_radiation_source 'fine-focus sealed tube'
_diffrn_radiation_type MoK\a
_diffrn_radiation_wavelength 0.71073
_diffrn_reflns_av_R_equivalents 0.0270
_diffrn_reflns_av_sigmaI/netI 0.0243
_diffrn_reflns_limit_h_max 7
_diffrn_reflns_limit_h_min -7
_diffrn_reflns_limit_k_max 10
_diffrn_reflns_limit_k_min -10
_diffrn_reflns_limit_l_max 19
_diffrn_reflns_limit_l_min -18
_diffrn_reflns_number 12667
_diffrn_reflns_theta_full 25.00
_diffrn_reflns_theta_max 29.11
_diffrn_reflns_theta_min 2.71
_exptl_absorpt_coefficient_mu 0.132
_exptl_absorpt_correction_T_max 0.996
_exptl_absorpt_correction_T_min 0.972
_exptl_absorpt_correction_type empirical
_exptl_absorpt_process_details SADABS
_exptl_crystal_colour colourless
_exptl_crystal_density_diffrn 1.552
_exptl_crystal_density_method 'not measured'
_exptl_crystal_description plates
_exptl_crystal_F_000 272
_exptl_crystal_size_max 0.17
_exptl_crystal_size_mid 0.14
_exptl_crystal_size_min 0.07
_refine_diff_density_max 0.398
_refine_diff_density_min -0.230
_refine_diff_density_rms 0.048
_refine_ls_extinction_method none
_refine_ls_goodness_of_fit_ref 1.093
_refine_ls_hydrogen_treatment mixed
_refine_ls_matrix_type full
_refine_ls_number_parameters 212
_refine_ls_number_reflns 2778
_refine_ls_number_restraints 0
_refine_ls_restrained_S_all 1.093
_refine_ls_R_factor_all 0.0520
_refine_ls_R_factor_gt 0.0400
_refine_ls_shift/su_max 0.000
_refine_ls_shift/su_mean 0.000
_refine_ls_structure_factor_coef Fsqd
_refine_ls_weighting_details 'calc w=1/[\s^2^(Fo^2^)+(0.0528P)^2^+0.1657P] where P=(Fo^2^+2Fc^2^)/3'
_refine_ls_weighting_scheme calc
_refine_ls_wR_factor_gt 0.1037
_refine_ls_wR_factor_ref 0.1078
_reflns_number_gt 2238
_reflns_number_total 2778
_reflns_threshold_expression >2sigma(I)
_cod_data_source_file c2ce06254b.txt
_cod_data_source_block T-0-3
_cod_depositor_comments
;
The following automatic conversions were performed:

'_symmetry_cell_setting' value 'Triclinic' changed to 'triclinic'
according to /home/saulius/struct/CIF-dictionaries/cif_core.dic
dictionary named 'cif_core.dic' version 2.4.1 from
2010-06-29.

'_exptl_absorpt_correction_type' value 'Empirical'
changed to 'empirical' according to
/home/saulius/struct/CIF-dictionaries/cif_core.dic dictionary named
'cif_core.dic' version 2.4.1 from 2010-06-29.

Automatic conversion script
Id: cif_fix_values 1715 2011-07-08 13:25:40Z adriana 
;
_cod_database_code 7207426

loop_
_symmetry_equiv_pos_as_xyz
'x, y, z'
'-x, -y, -z'

loop_
_atom_site_label
_atom_site_type_symbol
_atom_site_fract_x
_atom_site_fract_y
_atom_site_fract_z
_atom_site_U_iso_or_equiv
_atom_site_adp_type
_atom_site_occupancy
_atom_site_symmetry_multiplicity
_atom_site_calc_flag
C1 C 0.6039(2) 0.25967(17) 0.63315(9) 0.0140(3) Uani 1 1 d
C2 C 0.4097(3) 0.17977(18) 0.70594(9) 0.0165(3) Uani 1 1 d
C3 C 0.4197(3) 0.18194(17) 0.80250(10) 0.0170(3) Uani 1 1 d
C4 C 0.6223(2) 0.26753(17) 0.82565(9) 0.0155(3) Uani 1 1 d
C5 C 0.8147(3) 0.35056(17) 0.75350(9) 0.0162(3) Uani 1 1 d
C6 C 0.8066(2) 0.34516(17) 0.65702(9) 0.0153(3) Uani 1 1 d
C7 C 0.8380(2) 0.23981(16) 0.37175(9) 0.0138(3) Uani 1 1 d
C8 C 0.6703(2) 0.31459(17) 0.30903(9) 0.0161(3) Uani 1 1 d
C9 C 0.7218(3) 0.30873(18) 0.21120(9) 0.0178(3) Uani 1 1 d
C10 C 0.9386(3) 0.23023(18) 0.17554(9) 0.0179(3) Uani 1 1 d
C11 C 1.1044(3) 0.15571(18) 0.23871(10) 0.0176(3) Uani 1 1 d
C12 C 1.0552(2) 0.15981(17) 0.33660(9) 0.0164(3) Uani 1 1 d
C13 C 0.5811(2) 0.25317(17) 0.53002(9) 0.0155(3) Uani 1 1 d
C14 C 0.6438(3) 0.26306(18) 0.92996(10) 0.0202(3) Uani 1 1 d
N1 N 0.8047(2) 0.24810(15) 0.47162(8) 0.0152(2) Uani 1 1 d
O1 O 0.37350(18) 0.24995(14) 0.50342(7) 0.0232(2) Uani 1 1 d
F1 F 0.7462(2) 0.41207(13) 0.94175(6) 0.0391(3) Uani 1 1 d
F2 F 0.7900(2) 0.13081(14) 0.96625(7) 0.0433(3) Uani 1 1 d
F3 F 0.4229(2) 0.23752(16) 0.98791(7) 0.0460(3) Uani 1 1 d
H1 H 0.945(3) 0.234(2) 0.5007(12) 0.023(4) Uiso 1 1 d
H2 H 0.273(3) 0.120(2) 0.6891(12) 0.023(4) Uiso 1 1 d
H3 H 0.292(3) 0.122(2) 0.8527(12) 0.022(4) Uiso 1 1 d
H5 H 0.955(3) 0.414(2) 0.7693(11) 0.020(4) Uiso 1 1 d
H6 H 0.936(3) 0.405(2) 0.6074(12) 0.021(4) Uiso 1 1 d
H8 H 0.527(3) 0.372(2) 0.3317(11) 0.019(4) Uiso 1 1 d
H9 H 0.606(3) 0.361(2) 0.1694(12) 0.022(4) Uiso 1 1 d
H10 H 0.979(3) 0.231(2) 0.1078(12) 0.023(4) Uiso 1 1 d
H11 H 1.255(3) 0.101(2) 0.2154(12) 0.022(4) Uiso 1 1 d
H12 H 1.172(3) 0.109(2) 0.3817(12) 0.022(4) Uiso 1 1 d

loop_
_atom_site_aniso_label
_atom_site_aniso_U_11
_atom_site_aniso_U_22
_atom_site_aniso_U_33
_atom_site_aniso_U_23
_atom_site_aniso_U_13
_atom_site_aniso_U_12
C1 0.0141(6) 0.0143(6) 0.0141(6) -0.0039(4) -0.0028(5) 0.0028(5)
C2 0.0143(6) 0.0182(6) 0.0179(6) -0.0058(5) -0.0031(5) -0.0001(5)
C3 0.0157(6) 0.0179(6) 0.0160(6) -0.0027(5) 0.0005(5) 0.0009(5)
C4 0.0187(7) 0.0144(6) 0.0143(6) -0.0050(5) -0.0030(5) 0.0033(5)
C5 0.0158(6) 0.0164(6) 0.0176(6) -0.0054(5) -0.0044(5) 0.0002(5)
C6 0.0134(6) 0.0167(6) 0.0155(6) -0.0034(5) -0.0010(5) 0.0000(5)
C7 0.0144(6) 0.0147(6) 0.0125(6) -0.0039(4) -0.0011(5) -0.0026(5)
C8 0.0143(6) 0.0173(6) 0.0164(6) -0.0035(5) -0.0016(5) 0.0011(5)
C9 0.0176(7) 0.0192(6) 0.0169(6) -0.0023(5) -0.0058(5) -0.0009(5)
C10 0.0189(7) 0.0210(7) 0.0142(6) -0.0058(5) -0.0011(5) -0.0043(5)
C11 0.0148(6) 0.0195(6) 0.0195(6) -0.0087(5) 0.0003(5) -0.0001(5)
C12 0.0154(6) 0.0172(6) 0.0177(6) -0.0048(5) -0.0046(5) 0.0006(5)
C13 0.0149(6) 0.0162(6) 0.0153(6) -0.0035(5) -0.0022(5) -0.0002(5)
C14 0.0254(7) 0.0198(7) 0.0157(6) -0.0051(5) -0.0023(5) -0.0020(5)
N1 0.0130(5) 0.0209(6) 0.0127(5) -0.0050(4) -0.0037(4) 0.0013(4)
O1 0.0145(5) 0.0395(6) 0.0167(5) -0.0073(4) -0.0037(4) -0.0009(4)
F1 0.0695(7) 0.0297(5) 0.0203(4) -0.0089(4) -0.0080(4) -0.0192(5)
F2 0.0717(8) 0.0402(6) 0.0231(5) -0.0082(4) -0.0234(5) 0.0220(5)
F3 0.0372(6) 0.0823(9) 0.0197(5) -0.0219(5) 0.0088(4) -0.0161(6)

loop_
_atom_type_symbol
_atom_type_description
_atom_type_scat_dispersion_real
_atom_type_scat_dispersion_imag
_atom_type_scat_source
C C 0.0033 0.0016 'International Tables Vol C Tables 4.2.6.8 and 6.1.1.4'
H H 0.0000 0.0000 'International Tables Vol C Tables 4.2.6.8 and 6.1.1.4'
N N 0.0061 0.0033 'International Tables Vol C Tables 4.2.6.8 and 6.1.1.4'
O O 0.0106 0.0060 'International Tables Vol C Tables 4.2.6.8 and 6.1.1.4'
F F 0.0171 0.0103 'International Tables Vol C Tables 4.2.6.8 and 6.1.1.4'

loop_
_geom_angle_atom_site_label_1
_geom_angle_atom_site_label_2
_geom_angle_atom_site_label_3
_geom_angle
C2 C1 C6 120.06(12)
C2 C1 C13 117.50(12)
C6 C1 C13 122.43(11)
C3 C2 C1 120.17(13)
C3 C2 H2 120.3(10)
C1 C2 H2 119.5(10)
C2 C3 C4 119.39(12)
C2 C3 H3 120.4(10)
C4 C3 H3 120.2(10)
C5 C4 C3 120.96(12)
C5 C4 C14 118.75(12)
C3 C4 C14 120.21(12)
C6 C5 C4 119.51(12)
C6 C5 H5 119.3(10)
C4 C5 H5 121.2(9)
C5 C6 C1 119.90(12)
C5 C6 H6 119.4(10)
C1 C6 H6 120.6(10)
C8 C7 C12 120.14(12)
C8 C7 N1 122.63(12)
C12 C7 N1 117.16(11)
C9 C8 C7 119.34(12)
C9 C8 H8 120.0(10)
C7 C8 H8 120.6(10)
C10 C9 C8 120.86(12)
C10 C9 H9 121.0(10)
C8 C9 H9 118.2(10)
C11 C10 C9 119.37(13)
C11 C10 H10 119.3(10)
C9 C10 H10 121.3(10)
C10 C11 C12 120.49(13)
C10 C11 H11 120.5(10)
C12 C11 H11 119.0(10)
C11 C12 C7 119.80(12)
C11 C12 H12 121.3(9)
C7 C12 H12 118.9(9)
O1 C13 N1 124.22(13)
O1 C13 C1 121.02(11)
N1 C13 C1 114.75(12)
F3 C14 F1 106.62(12)
F3 C14 F2 106.26(13)
F1 C14 F2 106.25(13)
F3 C14 C4 113.10(12)
F1 C14 C4 112.86(11)
F2 C14 C4 111.27(11)
C13 N1 C7 126.51(12)
C13 N1 H1 116.9(11)
C7 N1 H1 116.1(10)

loop_
_geom_bond_atom_site_label_1
_geom_bond_atom_site_label_2
_geom_bond_distance
C1 C2 1.3952(19)
C1 C6 1.396(2)
C1 C13 1.5033(18)
C2 C3 1.3878(19)
C2 H2 0.955(17)
C3 C4 1.391(2)
C3 H3 0.952(17)
C4 C5 1.3909(19)
C4 C14 1.4995(18)
C5 C6 1.3909(18)
C5 H5 0.979(17)
C6 H6 0.953(17)
C7 C8 1.3911(19)
C7 C12 1.395(2)
C7 N1 1.4232(16)
C8 C9 1.3910(18)
C8 H8 0.937(17)
C9 C10 1.389(2)
C9 H9 0.950(17)
C10 C11 1.387(2)
C10 H10 0.957(17)
C11 C12 1.3880(19)
C11 H11 0.958(17)
C12 H12 0.977(16)
C13 O1 1.2287(19)
C13 N1 1.3610(19)
C14 F3 1.3292(19)
C14 F1 1.3312(17)
C14 F2 1.3391(18)
N1 H1 0.903(17)

loop_
_geom_torsion_atom_site_label_1
_geom_torsion_atom_site_label_2
_geom_torsion_atom_site_label_3
_geom_torsion_atom_site_label_4
_geom_torsion
C6 C1 C2 C3 -1.27(19)
C13 C1 C2 C3 -179.79(11)
C1 C2 C3 C4 1.29(19)
C2 C3 C4 C5 -0.07(19)
C2 C3 C4 C14 -176.72(12)
C3 C4 C5 C6 -1.17(19)
C14 C4 C5 C6 175.52(12)
C4 C5 C6 C1 1.19(19)
C2 C1 C6 C5 0.01(19)
C13 C1 C6 C5 178.46(11)
C12 C7 C8 C9 -0.04(19)
N1 C7 C8 C9 176.88(12)
C7 C8 C9 C10 -0.3(2)
C8 C9 C10 C11 0.5(2)
C9 C10 C11 C12 -0.2(2)
C10 C11 C12 C7 -0.2(2)
C8 C7 C12 C11 0.30(19)
N1 C7 C12 C11 -176.79(11)
C2 C1 C13 O1 29.97(18)
C6 C1 C13 O1 -148.52(14)
C2 C1 C13 N1 -148.93(12)
C6 C1 C13 N1 32.59(17)
C5 C4 C14 F3 158.51(12)
C3 C4 C14 F3 -24.77(18)
C5 C4 C14 F1 37.36(17)
C3 C4 C14 F1 -145.91(13)
C5 C4 C14 F2 -81.98(16)
C3 C4 C14 F2 94.75(16)
O1 C13 N1 C7 0.5(2)
C1 C13 N1 C7 179.38(11)
C8 C7 N1 C13 30.4(2)
C12 C7 N1 C13 -152.58(13)
